data_1562782
loop_
_publ_author_name
'Jin, Jing'
'Han, Xiao'
'Meng, Qin'
'Li, Dan'
'Chi, Yu-Xian'
'Niu, Shu-Yun'

_publ_section_title
;
 Syntheses, structures and photoelectric properties of a series of
 Cd(II)/Zn(II) coordination polymers and coordination supramolecules
;
_journal_name_full 'Journal of Solid State Chemistry'
_journal_page_first 92
_journal_page_last 102
_journal_paper_doi 10.1016/j.jssc.2012.09.016
_journal_volume 197
_journal_year 2013
_chemical_formula_sum 'C10 H12 Cd2 O14'
_chemical_formula_weight 581.00
_space_group_IT_number 2
_space_group_name_Hall '-P 1'
_space_group_name_H-M_alt 'P -1'
_symmetry_cell_setting triclinic
_symmetry_space_group_name_H-M 'P -1'
_atom_sites_solution_hydrogens geom
_atom_sites_solution_primary direct
_atom_sites_solution_secondary difmap
_audit_creation_method SHELXL-97
_cell_angle_alpha 101.628(3)
_cell_angle_beta 93.406(3)
_cell_angle_gamma 104.912(2)
_cell_formula_units_Z 2
_cell_length_a 5.5929(14)
_cell_length_b 9.715(3)
_cell_length_c 14.502(5)
_cell_measurement_reflns_used 4573
_cell_measurement_temperature 293(2)
_cell_measurement_theta_max 29.05
_cell_measurement_theta_min 2.23
_cell_volume 740.6(4)
_computing_cell_refinement 'Bruker XSCANS'
_computing_data_collection 'Bruker XSCANS'
_computing_data_reduction 'Bruker XSCANS'
_computing_molecular_graphics 'Bruker SHELXTL'
_computing_structure_refinement 'SHELXL-97 (Sheldrick, 2008)'
_computing_structure_solution 'SHELXS-97 (Sheldrick, 2008)'
_diffrn_ambient_temperature 293(2)
_diffrn_measured_fraction_theta_full 0.980
_diffrn_measured_fraction_theta_max 0.980
_diffrn_measurement_device_type 'Bruker Apex2 CCD'
_diffrn_measurement_method '\w scans'
_diffrn_radiation_monochromator graphite
_diffrn_radiation_source 'fine-focus sealed tube'
_diffrn_radiation_type MoK\a
_diffrn_radiation_wavelength 0.71073
_diffrn_reflns_av_R_equivalents 0.0231
_diffrn_reflns_av_sigmaI/netI 0.0445
_diffrn_reflns_limit_h_max 6
_diffrn_reflns_limit_h_min -6
_diffrn_reflns_limit_k_max 11
_diffrn_reflns_limit_k_min -6
_diffrn_reflns_limit_l_max 15
_diffrn_reflns_limit_l_min -17
_diffrn_reflns_number 3684
_diffrn_reflns_theta_full 25.00
_diffrn_reflns_theta_max 25.00
_diffrn_reflns_theta_min 2.23
_exptl_absorpt_coefficient_mu 2.954
_exptl_absorpt_correction_T_max 0.7371
_exptl_absorpt_correction_T_min 0.1291
_exptl_absorpt_correction_type multi-scan
_exptl_absorpt_process_details sadabs
_exptl_crystal_colour light-pink
_exptl_crystal_density_diffrn 2.605
_exptl_crystal_density_method 'not measured'
_exptl_crystal_description BLOCK
_exptl_crystal_F_000 560
_exptl_crystal_size_max 1.17
_exptl_crystal_size_mid 0.66
_exptl_crystal_size_min 0.11
_refine_diff_density_max 1.269
_refine_diff_density_min -1.751
_refine_diff_density_rms 0.339
_refine_ls_extinction_method none
_refine_ls_goodness_of_fit_ref 1.018
_refine_ls_hydrogen_treatment mixed
_refine_ls_matrix_type full
_refine_ls_number_parameters 235
_refine_ls_number_reflns 2569
_refine_ls_number_restraints 0
_refine_ls_restrained_S_all 1.018
_refine_ls_R_factor_all 0.0559
_refine_ls_R_factor_gt 0.0450
_refine_ls_shift/su_max 0.083
_refine_ls_shift/su_mean 0.022
_refine_ls_structure_factor_coef Fsqd
_refine_ls_weighting_details 'calc w=1/[\s^2^(Fo^2^)+(0.1181P)^2^+0.0000P] where P=(Fo^2^+2Fc^2^)/3'
_refine_ls_weighting_scheme calc
_refine_ls_wR_factor_gt 0.1689
_refine_ls_wR_factor_ref 0.1780
_reflns_number_gt 1277
_reflns_number_total 2569
_reflns_threshold_expression >2sigma(I)
_cod_data_source_file JSSC-2013-197-92.cif
_cod_data_source_block 2
_cod_depositor_comments
;
The following automatic conversions were performed:

data item '_symmetry_cell_setting' value 'Triclinic' was changed to
'triclinic' in accordance with the built-in table derived from the
CIF Core dictionary named 'cif_core.dic' version 2.4.5 last updated
on 2014-11-21.

Automatic conversion script
Id: cif_fix_values 8369 2020-08-20 11:38:08Z andrius 
;
_cod_original_sg_symbol_H-M P-1
_cod_database_code 1562782

loop_
_symmetry_equiv_pos_as_xyz
'x, y, z'
'-x, -y, -z'

loop_
_atom_site_label
_atom_site_type_symbol
_atom_site_fract_x
_atom_site_fract_y
_atom_site_fract_z
_atom_site_U_iso_or_equiv
_atom_site_adp_type
_atom_site_occupancy
_atom_site_symmetry_multiplicity
_atom_site_calc_flag
_atom_site_refinement_flags
_atom_site_disorder_assembly
_atom_site_disorder_group
Cd1 Cd 1.17016(8) 0.70715(4) 0.86548(3) 0.0129(3) Uani 1 1 d . . .
Cd2 Cd 0.32931(8) 0.79275(4) 0.63441(3) 0.0129(3) Uani 1 1 d . . .
O12 O 0.5366(11) 0.7589(5) 0.5000(4) 0.0226(12) Uani 1 1 d . . .
H12A H 0.4704 0.6884 0.4529 0.027 Uiso 1 1 d R . .
H12B H 0.6782 0.8166 0.4981 0.027 Uiso 1 1 d R . .
O10 O 0.9636(11) 0.7411(5) 1.0000(4) 0.0213(12) Uani 1 1 d . . .
H10A H 1.0299 0.8115 1.0470 0.026 Uiso 1 1 d R . .
H10B H 0.8223 0.6831 1.0019 0.026 Uiso 1 1 d R . .
C7 C 0.7415(13) 0.4505(7) 0.8243(5) 0.0121(15) Uani 1 1 d . . .
O2 O 0.8267(9) 0.5521(5) 0.7827(3) 0.0182(11) Uani 1 1 d . . .
O1 O 0.8513(8) 0.4303(5) 0.8951(3) 0.0172(10) Uani 1 1 d . . .
O9 O 1.4064(10) 0.6068(6) 0.9479(4) 0.0230(12) Uani 1 1 d . . .
H9A H 1.5522 0.6565 0.9732 0.028 Uiso 1 1 d R . .
H9B H 1.3499 0.5195 0.9539 0.028 Uiso 1 1 d R . .
O13 O 0.0925(11) 0.8936(6) 0.5517(4) 0.0243(13) Uani 1 1 d . . .
H13A H -0.0535 0.8442 0.5266 0.029 Uiso 1 1 d R . .
H13B H 0.1494 0.9809 0.5456 0.029 Uiso 1 1 d R . .
C1 C 0.4902(11) 0.3467(7) 0.7843(4) 0.0096(13) Uani 1 1 d . . .
C6 C 0.4103(11) 0.2190(7) 0.8138(4) 0.0102(13) Uani 1 1 d . . .
C2 C 0.3264(12) 0.3824(6) 0.7218(4) 0.0065(12) Uani 1 1 d . . .
C5 C 0.1738(11) 0.1166(6) 0.7778(4) 0.0080(12) Uani 1 1 d . . .
C10 C 0.1070(11) -0.0193(6) 0.8178(4) 0.0095(12) Uani 1 1 d . . .
C4 C 0.0095(11) 0.1533(6) 0.7151(4) 0.0075(12) Uani 1 1 d . . .
C3 C 0.0875(11) 0.2812(6) 0.6869(4) 0.0094(13) Uani 1 1 d . . .
C9 C -0.2423(14) 0.0504(7) 0.6741(5) 0.0106(14) Uani 1 1 d . . .
C8 C 0.3933(11) 0.5177(6) 0.6815(4) 0.0094(13) Uani 1 1 d . . .
O4 O 0.3634(10) 0.6365(5) 0.7317(3) 0.0145(11) Uani 1 1 d . . .
O3 O 0.4470(9) 0.5078(5) 0.5999(3) 0.0232(11) Uani 1 1 d . . .
O8 O 0.1346(9) -0.1379(5) 0.7680(3) 0.0120(10) Uani 1 1 d . . .
O7 O 0.0532(9) -0.0078(5) 0.8995(3) 0.0230(11) Uani 1 1 d . . .
O6 O -0.3270(9) -0.0498(5) 0.7171(3) 0.0172(11) Uani 1 1 d . . .
O5 O -0.3525(9) 0.0696(5) 0.6042(3) 0.0206(11) Uani 1 1 d . . .
O11 O 1.5399(11) 0.9050(7) 0.9125(5) 0.0392(16) Uani 1 1 d . . .
H11A H 1.5605 0.9626 0.9667 0.047 Uiso 1 1 d R . .
H11B H 1.6509 0.9180 0.8751 0.047 Uiso 1 1 d R . .
O14 O -0.0406(12) 0.5947(7) 0.5876(5) 0.0384(16) Uani 1 1 d . . .
H14A H -0.0616 0.5369 0.5335 0.046 Uiso 1 1 d R . .
H14B H -0.1515 0.5822 0.6250 0.046 Uiso 1 1 d R . .

loop_
_atom_site_aniso_label
_atom_site_aniso_U_11
_atom_site_aniso_U_22
_atom_site_aniso_U_33
_atom_site_aniso_U_23
_atom_site_aniso_U_13
_atom_site_aniso_U_12
Cd1 0.0132(4) 0.0145(4) 0.0114(4) 0.0065(3) -0.0007(3) 0.0022(3)
Cd2 0.0129(4) 0.0148(4) 0.0109(4) 0.0062(2) -0.0014(3) 0.0019(3)
O12 0.028(3) 0.015(3) 0.024(3) 0.002(2) -0.001(2) 0.008(2)
O10 0.029(3) 0.017(3) 0.020(3) 0.005(2) 0.004(2) 0.010(2)
C7 0.009(3) 0.005(3) 0.020(4) -0.002(3) -0.009(3) 0.004(3)
O2 0.018(3) 0.008(2) 0.029(3) 0.0140(19) 0.004(2) -0.0036(19)
O1 0.017(3) 0.016(2) 0.018(2) 0.0079(19) -0.0068(19) 0.003(2)
O9 0.021(3) 0.031(3) 0.027(3) 0.019(2) 0.007(2) 0.012(2)
O13 0.023(3) 0.033(3) 0.026(3) 0.017(2) 0.009(2) 0.015(2)
C1 0.002(3) 0.014(3) 0.008(3) -0.002(2) -0.005(2) 0.000(2)
C6 0.009(3) 0.012(3) 0.006(3) -0.003(2) -0.007(2) 0.001(2)
C2 0.011(3) 0.005(3) 0.007(3) 0.004(2) 0.001(2) 0.005(2)
C5 0.002(3) 0.005(3) 0.015(3) 0.001(2) 0.002(2) -0.002(2)
C10 0.009(3) 0.009(3) 0.011(3) 0.007(2) 0.000(2) 0.001(2)
C4 0.006(3) 0.004(3) 0.007(3) -0.004(2) -0.008(2) -0.002(2)
C3 0.012(3) 0.011(3) 0.006(3) 0.007(2) -0.005(2) 0.002(2)
C9 0.011(3) 0.004(3) 0.022(4) 0.007(3) 0.004(3) 0.008(2)
C8 0.011(3) 0.007(3) 0.013(3) 0.006(2) -0.002(2) 0.006(2)
O4 0.022(3) 0.006(2) 0.019(2) 0.0072(18) 0.005(2) 0.0053(19)
O3 0.038(3) 0.021(3) 0.015(2) 0.004(2) 0.012(2) 0.014(2)
O8 0.024(3) 0.003(2) 0.011(2) 0.0028(17) 0.0049(19) 0.0061(19)
O7 0.036(3) 0.021(3) 0.020(3) 0.010(2) 0.013(2) 0.016(2)
O6 0.018(3) 0.010(2) 0.024(3) 0.0105(19) 0.004(2) -0.0014(19)
O5 0.020(3) 0.018(2) 0.021(3) 0.0075(19) -0.009(2) 0.000(2)
O11 0.023(3) 0.039(4) 0.050(4) 0.007(3) -0.009(3) 0.005(3)
O14 0.030(3) 0.043(4) 0.041(4) 0.005(3) -0.003(3) 0.011(3)

loop_
_atom_type_symbol
_atom_type_description
_atom_type_scat_dispersion_real
_atom_type_scat_dispersion_imag
_atom_type_scat_source
C C 0.0033 0.0016 'International Tables Vol C Tables 4.2.6.8 and 6.1.1.4'
H H 0.0000 0.0000 'International Tables Vol C Tables 4.2.6.8 and 6.1.1.4'
O O 0.0106 0.0060 'International Tables Vol C Tables 4.2.6.8 and 6.1.1.4'
Cd Cd -0.8075 1.2024 'International Tables Vol C Tables 4.2.6.8 and 6.1.1.4'

loop_
_geom_angle_atom_site_label_1
_geom_angle_atom_site_label_2
_geom_angle_atom_site_label_3
_geom_angle
_geom_angle_site_symmetry_1
_geom_angle_site_symmetry_3
O2 Cd1 O9 115.1(2) . .
O2 Cd1 O8 87.32(18) . 1_665
O9 Cd1 O8 150.3(2) . 1_665
O2 Cd1 O10 91.01(19) . .
O9 Cd1 O10 86.57(19) . .
O8 Cd1 O10 113.49(18) 1_665 .
O2 Cd1 O4 84.85(18) . 1_655
O9 Cd1 O4 88.47(19) . 1_655
O8 Cd1 O4 73.81(17) 1_665 1_655
O10 Cd1 O4 171.49(16) . 1_655
O2 Cd1 O11 162.4(2) . .
O9 Cd1 O11 79.2(2) . .
O8 Cd1 O11 75.9(2) 1_665 .
O10 Cd1 O11 100.6(2) . .
O4 Cd1 O11 85.2(2) 1_655 .
O6 Cd2 O13 114.5(2) 1_665 .
O6 Cd2 O4 88.10(18) 1_665 .
O13 Cd2 O4 150.2(2) . .
O6 Cd2 O12 90.95(19) 1_665 .
O13 Cd2 O12 86.62(19) . .
O4 Cd2 O12 113.40(18) . .
O6 Cd2 O8 85.02(18) 1_665 1_565
O13 Cd2 O8 88.50(18) . 1_565
O4 Cd2 O8 73.74(17) . 1_565
O12 Cd2 O8 171.74(15) . 1_565
O6 Cd2 O14 162.7(2) 1_665 .
O13 Cd2 O14 79.3(2) . .
O4 Cd2 O14 75.5(2) . .
O12 Cd2 O14 100.7(2) . .
O8 Cd2 O14 84.9(2) 1_565 .
Cd2 O12 H12A 119.9 . .
Cd2 O12 H12B 120.1 . .
H12A O12 H12B 120.0 . .
Cd1 O10 H10A 119.9 . .
Cd1 O10 H10B 120.1 . .
H10A O10 H10B 120.0 . .
O1 C7 O2 124.5(6) . .
O1 C7 C1 118.1(6) . .
O2 C7 C1 117.4(6) . .
C7 O2 Cd1 110.6(4) . .
Cd1 O9 H9A 119.9 . .
Cd1 O9 H9B 120.1 . .
H9A O9 H9B 120.0 . .
Cd2 O13 H13A 119.9 . .
Cd2 O13 H13B 120.1 . .
H13A O13 H13B 120.0 . .
C6 C1 C2 118.6(5) . .
C6 C1 C7 119.9(6) . .
C2 C1 C7 121.3(6) . .
C1 C6 C5 122.1(6) . .
C1 C2 C3 119.3(6) . .
C1 C2 C8 124.0(5) . .
C3 C2 C8 116.5(5) . .
C4 C5 C6 118.9(6) . .
C4 C5 C10 124.2(5) . .
C6 C5 C10 116.6(6) . .
O7 C10 O8 123.0(6) . .
O7 C10 C5 118.9(5) . .
O8 C10 C5 117.7(5) . .
C3 C4 C5 118.8(5) . .
C3 C4 C9 119.3(6) . .
C5 C4 C9 121.8(6) . .
C4 C3 C2 122.1(6) . .
O5 C9 O6 124.6(7) . .
O5 C9 C4 119.3(6) . .
O6 C9 C4 116.1(6) . .
O3 C8 O4 122.5(6) . .
O3 C8 C2 119.8(5) . .
O4 C8 C2 117.3(5) . .
C8 O4 Cd2 109.2(4) . .
C8 O4 Cd1 138.0(4) . 1_455
Cd2 O4 Cd1 106.12(19) . 1_455
C10 O8 Cd1 109.1(4) . 1_445
C10 O8 Cd2 137.4(4) . 1_545
Cd1 O8 Cd2 106.33(18) 1_445 1_545
C9 O6 Cd2 110.3(5) . 1_445
Cd1 O11 H11A 119.9 . .
Cd1 O11 H11B 120.1 . .
H11A O11 H11B 120.0 . .
Cd2 O14 H14A 120.1 . .
Cd2 O14 H14B 119.9 . .
H14A O14 H14B 120.0 . .

loop_
_geom_bond_atom_site_label_1
_geom_bond_atom_site_label_2
_geom_bond_distance
_geom_bond_site_symmetry_2
Cd1 O2 2.215(5) .
Cd1 O9 2.252(5) .
Cd1 O8 2.299(5) 1_665
Cd1 O10 2.335(5) .
Cd1 O4 2.345(5) 1_655
Cd1 O11 2.386(6) .
Cd2 O6 2.224(5) 1_665
Cd2 O13 2.260(6) .
Cd2 O4 2.304(5) .
Cd2 O12 2.337(6) .
Cd2 O8 2.344(5) 1_565
Cd2 O14 2.388(6) .
O12 H12A 0.8500 .
O12 H12B 0.8500 .
O10 H10A 0.8500 .
O10 H10B 0.8500 .
C7 O1 1.240(9) .
C7 O2 1.264(9) .
C7 C1 1.506(9) .
O9 H9A 0.8500 .
O9 H9B 0.8500 .
O13 H13A 0.8500 .
O13 H13B 0.8500 .
C1 C6 1.368(9) .
C1 C2 1.405(8) .
C6 C5 1.429(8) .
C2 C3 1.432(8) .
C2 C8 1.513(8) .
C5 C4 1.413(8) .
C5 C10 1.517(8) .
C10 O7 1.229(8) .
C10 O8 1.282(7) .
C4 C3 1.360(8) .
C4 C9 1.508(9) .
C9 O5 1.226(9) .
C9 O6 1.266(8) .
C8 O3 1.228(8) .
C8 O4 1.290(7) .
O4 Cd1 2.345(5) 1_455
O8 Cd1 2.299(5) 1_445
O8 Cd2 2.344(5) 1_545
O6 Cd2 2.224(5) 1_445
O11 H11A 0.8501 .
O11 H11B 0.8500 .
O14 H14A 0.8499 .
O14 H14B 0.8500 .
